data_2215610
loop_
_publ_author_name
'Betz, Richard'
'Kl\"ufers, Peter'

_publ_section_title
;
 Norbornane-2,7-diyl 1',2'-phenylene orthocarbonate
;
_journal_coeditor_code NG2315
_journal_issue 10
_journal_name_full 'Acta Crystallographica Section E'
_journal_page_first o3933
_journal_page_last o3933
_journal_paper_doi 10.1107/S1600536807042298
_journal_volume 63
_journal_year 2007
_chemical_formula_iupac 'C14 H14 O4'
_chemical_formula_moiety 'C14 H14 O4'
_chemical_formula_sum 'C14 H14 O4'
_chemical_formula_weight 246.26
_chemical_name_common
;
2,7-Norbornanediol-pyrocatechol-<i>spiro</i>-orthocarbonate
;
_chemical_name_systematic
;
Norbornane-2,7-diyl 1',2'-phenylene orthocarbonate
;
_space_group_IT_number 14
_symmetry_cell_setting monoclinic
_symmetry_space_group_name_Hall '-P 2yn'
_symmetry_space_group_name_H-M 'P 1 21/n 1'
_atom_sites_solution_hydrogens difmap
_atom_sites_solution_primary direct
_atom_sites_solution_secondary difmap
_audit_creation_method SHELXL97
_cell_angle_alpha 90.00
_cell_angle_beta 95.689(2)
_cell_angle_gamma 90.00
_cell_formula_units_Z 4
_cell_length_a 6.0509(2)
_cell_length_b 18.1250(6)
_cell_length_c 10.3711(3)
_cell_measurement_reflns_used 11723
_cell_measurement_temperature 200(2)
_cell_measurement_theta_max 27.485
_cell_measurement_theta_min 3.134
_cell_volume 1131.82(6)
_computing_cell_refinement 'SCALEPACK (Otwinowski & Minor, 1997)'
_computing_data_collection 'COLLECT (Nonius, 2004)'
_computing_data_reduction 'SCALEPACK and DENZO (Otwinowski & Minor, 1997)'
_computing_molecular_graphics 'ORTEPIII (Burnett & Johnson, 1996)'
_computing_publication_material 'SHELXL97 (Sheldrick, 1997)'
_computing_structure_refinement 'SHELXL97 (Sheldrick, 1997)'
_computing_structure_solution 'SHELXS97 (Sheldrick, 1997)'
_diffrn_ambient_temperature 200(2)
_diffrn_measured_fraction_theta_full 0.995
_diffrn_measured_fraction_theta_max 0.995
_diffrn_measurement_device '95mm CCD camera on \k-goniostat'
_diffrn_measurement_device_type 'Nonius KappaCCD'
_diffrn_measurement_method 'CCD; rotation images; thick slices'
_diffrn_radiation_monochromator 'MONTEL, graded multilayered X-ray optics'
_diffrn_radiation_source 'rotating anode'
_diffrn_radiation_type MoK\a
_diffrn_radiation_wavelength 0.71073
_diffrn_reflns_av_R_equivalents 0.0277
_diffrn_reflns_av_sigmaI/netI 0.0406
_diffrn_reflns_limit_h_max 7
_diffrn_reflns_limit_h_min -7
_diffrn_reflns_limit_k_max 23
_diffrn_reflns_limit_k_min -23
_diffrn_reflns_limit_l_max 13
_diffrn_reflns_limit_l_min -13
_diffrn_reflns_number 5009
_diffrn_reflns_theta_full 27.46
_diffrn_reflns_theta_max 27.46
_diffrn_reflns_theta_min 3.57
_exptl_absorpt_coefficient_mu 0.106
_exptl_absorpt_correction_type none
_exptl_crystal_colour colourless
_exptl_crystal_density_diffrn 1.445
_exptl_crystal_density_method 'not measured'
_exptl_crystal_description block
_exptl_crystal_F_000 520
_exptl_crystal_size_max 0.16
_exptl_crystal_size_mid 0.15
_exptl_crystal_size_min 0.10
_refine_diff_density_max 0.190
_refine_diff_density_min -0.204
_refine_ls_extinction_method none
_refine_ls_goodness_of_fit_ref 1.034
_refine_ls_hydrogen_treatment refU
_refine_ls_matrix_type full
_refine_ls_number_parameters 164
_refine_ls_number_reflns 2573
_refine_ls_number_restraints 0
_refine_ls_restrained_S_all 1.034
_refine_ls_R_factor_all 0.0745
_refine_ls_R_factor_gt 0.0436
_refine_ls_shift/su_max 0.000
_refine_ls_shift/su_mean 0.000
_refine_ls_structure_factor_coef Fsqd
_refine_ls_weighting_details 'calc w=1/[\s^2^(Fo^2^)+(0.0525P)^2^] where P=(Fo^2^+2Fc^2^)/3'
_refine_ls_weighting_scheme calc
_refine_ls_wR_factor_gt 0.1019
_refine_ls_wR_factor_ref 0.1168
_reflns_number_gt 1779
_reflns_number_total 2573
_reflns_threshold_expression I>2\s(I)
_cod_data_source_file ng2315.cif
_cod_data_source_block I
_cod_original_sg_symbol_H-M 'P 21/n'
_cod_database_code 2215610
_cod_database_fobs_code 2215610

loop_
_symmetry_equiv_pos_as_xyz
'x, y, z'
'-x+1/2, y+1/2, -z+1/2'
'-x, -y, -z'
'x-1/2, -y-1/2, z-1/2'

loop_
_atom_site_type_symbol
_atom_site_label
_atom_site_fract_x
_atom_site_fract_y
_atom_site_fract_z
_atom_site_U_iso_or_equiv
_atom_site_adp_type
_atom_site_calc_flag
_atom_site_refinement_flags
_atom_site_occupancy
O O12 0.83506(19) 0.08057(6) 0.82385(11) 0.0373(3) Uani d . 1
O O17 0.97730(18) 0.02608(6) 0.64946(11) 0.0327(3) Uani d . 1
O O21 1.13089(19) 0.12882(6) 0.73797(11) 0.0377(3) Uani d . 1
O O22 0.78699(19) 0.13656(6) 0.62400(11) 0.0382(3) Uani d . 1
C C10 0.9290(3) 0.09008(9) 0.71081(16) 0.0320(4) Uani d . 1
C C11 0.5901(3) -0.00278(9) 0.69471(17) 0.0350(4) Uani d . 1
H H11 0.5102 0.0399 0.6503 0.0463(14) Uiso calc R 1
C C12 0.7030(3) 0.01341(9) 0.82865(16) 0.0358(4) Uani d . 1
H H12 0.5917 0.0181 0.8934 0.0463(14) Uiso calc R 1
C C13 0.8536(3) -0.05454(9) 0.85779(16) 0.0393(4) Uani d . 1
H H131 1.0068 -0.0395 0.8894 0.0463(14) Uiso calc R 1
H H132 0.7944 -0.0870 0.9230 0.0463(14) Uiso calc R 1
C C14 0.8472(3) -0.09294(9) 0.72612(17) 0.0359(4) Uani d . 1
H H14 0.9839 -0.1216 0.7118 0.0463(14) Uiso calc R 1
C C15 0.6297(3) -0.13617(10) 0.70228(19) 0.0415(4) Uani d . 1
H H151 0.6115 -0.1711 0.7739 0.0463(14) Uiso calc R 1
H H152 0.6220 -0.1637 0.6195 0.0463(14) Uiso calc R 1
C C16 0.4545(3) -0.07430(10) 0.69715(19) 0.0427(4) Uani d . 1
H H161 0.3488 -0.0787 0.6183 0.0463(14) Uiso calc R 1
H H162 0.3706 -0.0759 0.7743 0.0463(14) Uiso calc R 1
C C17 0.7989(3) -0.02808(9) 0.63485(16) 0.0324(4) Uani d . 1
H H17 0.7652 -0.0443 0.5428 0.0463(14) Uiso calc R 1
C C21 1.1277(3) 0.18638(8) 0.64979(15) 0.0316(4) Uani d . 1
C C22 0.9223(3) 0.19053(8) 0.58122(15) 0.0317(4) Uani d . 1
C C23 0.8708(3) 0.24313(9) 0.48849(16) 0.0370(4) Uani d . 1
H H23 0.7282 0.2457 0.4413 0.0463(14) Uiso calc R 1
C C24 1.0393(3) 0.29288(9) 0.46697(16) 0.0389(4) Uani d . 1
H H24 1.0114 0.3303 0.4034 0.0463(14) Uiso calc R 1
C C25 1.2457(3) 0.28872(9) 0.53632(17) 0.0391(4) Uani d . 1
H H25 1.3565 0.3235 0.5194 0.0463(14) Uiso calc R 1
C C26 1.2961(3) 0.23468(9) 0.63083(16) 0.0365(4) Uani d . 1
H H26 1.4378 0.2316 0.6789 0.0463(14) Uiso calc R 1

loop_
_atom_site_aniso_label
_atom_site_aniso_U_11
_atom_site_aniso_U_22
_atom_site_aniso_U_33
_atom_site_aniso_U_12
_atom_site_aniso_U_13
_atom_site_aniso_U_23
O12 0.0485(7) 0.0298(6) 0.0347(6) -0.0033(5) 0.0092(5) -0.0051(5)
O17 0.0337(6) 0.0282(6) 0.0374(6) -0.0027(5) 0.0089(5) -0.0021(5)
O21 0.0360(7) 0.0316(6) 0.0436(7) -0.0057(5) -0.0059(5) 0.0068(5)
O22 0.0330(6) 0.0328(6) 0.0476(7) -0.0042(5) -0.0030(5) 0.0084(5)
C10 0.0333(9) 0.0272(8) 0.0346(8) -0.0008(7) -0.0005(7) 0.0016(7)
C11 0.0299(9) 0.0331(9) 0.0419(9) 0.0010(7) 0.0025(7) 0.0050(7)
C12 0.0425(10) 0.0318(9) 0.0354(9) -0.0015(7) 0.0143(8) -0.0020(7)
C13 0.0448(11) 0.0357(9) 0.0364(9) -0.0001(8) -0.0009(8) 0.0059(7)
C14 0.0353(9) 0.0290(8) 0.0443(9) 0.0015(7) 0.0075(8) -0.0007(7)
C15 0.0427(10) 0.0348(9) 0.0475(10) -0.0067(8) 0.0066(8) -0.0010(8)
C16 0.0337(10) 0.0438(10) 0.0506(11) -0.0060(8) 0.0043(8) 0.0033(8)
C17 0.0349(9) 0.0306(8) 0.0323(8) -0.0070(7) 0.0066(7) -0.0031(7)
C21 0.0376(9) 0.0241(8) 0.0328(8) -0.0006(7) 0.0024(7) -0.0002(6)
C22 0.0351(9) 0.0246(8) 0.0356(8) -0.0035(7) 0.0042(7) -0.0013(6)
C23 0.0407(10) 0.0318(9) 0.0369(9) -0.0008(7) -0.0038(8) 0.0012(7)
C24 0.0515(11) 0.0298(9) 0.0350(9) -0.0030(8) 0.0019(8) 0.0036(7)
C25 0.0450(11) 0.0323(9) 0.0407(9) -0.0102(8) 0.0070(8) -0.0003(7)
C26 0.0354(9) 0.0335(9) 0.0397(9) -0.0040(7) -0.0002(7) -0.0025(7)

loop_
_atom_type_symbol
_atom_type_description
_atom_type_scat_dispersion_real
_atom_type_scat_dispersion_imag
_atom_type_scat_source
C C 0.0033 0.0000 'International Tables Vol C Tables 4.2.6.8 and 6.1.1.4'
H H 0.0000 0.0000 'International Tables Vol C Tables 4.2.6.8 and 6.1.1.4'
O O 0.0106 0.0000 'International Tables Vol C Tables 4.2.6.8 and 6.1.1.4'

loop_
_geom_angle_atom_site_label_1
_geom_angle_atom_site_label_2
_geom_angle_atom_site_label_3
_geom_angle
C10 O12 C12 114.27(12)
C10 O17 C17 115.45(12)
C21 O21 C10 106.68(12)
C22 O22 C10 106.13(12)
O12 C10 O17 114.77(13)
O12 C10 O21 108.50(13)
O17 C10 O21 107.08(13)
O12 C10 O22 109.58(13)
O17 C10 O22 110.14(13)
O21 C10 O22 106.40(12)
C12 C11 C17 96.58(14)
C12 C11 C16 109.98(14)
C17 C11 C16 102.57(13)
C12 C11 H11 115.2
C17 C11 H11 115.2
C16 C11 H11 115.2
O12 C12 C11 109.20(13)
O12 C12 C13 110.93(14)
C11 C12 C13 103.22(13)
O12 C12 H12 111.1
C11 C12 H12 111.1
C13 C12 H12 111.1
C14 C13 C12 103.05(13)
C14 C13 H131 111.2
C12 C13 H131 111.2
C14 C13 H132 111.2
C12 C13 H132 111.2
H131 C13 H132 109.1
C17 C14 C13 100.98(13)
C17 C14 C15 100.74(14)
C13 C14 C15 108.81(14)
C17 C14 H14 114.9
C13 C14 H14 114.9
C15 C14 H14 114.9
C14 C15 C16 102.17(13)
C14 C15 H151 111.3
C16 C15 H151 111.3
C14 C15 H152 111.3
C16 C15 H152 111.3
H151 C15 H152 109.2
C11 C16 C15 104.34(13)
C11 C16 H161 110.9
C15 C16 H161 110.9
C11 C16 H162 110.9
C15 C16 H162 110.9
H161 C16 H162 108.9
O17 C17 C14 111.23(13)
O17 C17 C11 112.88(13)
C14 C17 C11 95.42(12)
O17 C17 H17 112.1
C14 C17 H17 112.1
C11 C17 H17 112.1
C22 C21 C26 122.57(15)
C22 C21 O21 109.65(13)
C26 C21 O21 127.77(15)
C23 C22 C21 122.30(15)
C23 C22 O22 128.34(15)
C21 C22 O22 109.34(14)
C22 C23 C24 116.35(16)
C22 C23 H23 121.8
C24 C23 H23 121.8
C25 C24 C23 121.26(15)
C25 C24 H24 119.4
C23 C24 H24 119.4
C24 C25 C26 121.81(16)
C24 C25 H25 119.1
C26 C25 H25 119.1
C21 C26 C25 115.72(16)
C21 C26 H26 122.1
C25 C26 H26 122.1

loop_
_geom_bond_atom_site_label_1
_geom_bond_atom_site_label_2
_geom_bond_distance
_geom_bond_publ_flag
O12 C10 1.364(2) y
O12 C12 1.4598(19) ?
O17 C10 1.3685(19) y
O17 C17 1.4557(18) ?
O21 C21 1.3862(19) ?
O21 C10 1.4129(19) y
O22 C22 1.3770(18) ?
O22 C10 1.4510(19) y
C11 C12 1.515(3) ?
C11 C17 1.532(2) ?
C11 C16 1.536(2) ?
C11 H11 1.0000 ?
C12 C13 1.544(2) ?
C12 H12 1.0000 ?
C13 C14 1.530(2) ?
C13 H131 0.9900 ?
C13 H132 0.9900 ?
C14 C17 1.519(2) ?
C14 C15 1.530(2) ?
C14 H14 1.0000 ?
C15 C16 1.541(2) ?
C15 H151 0.9900 ?
C15 H152 0.9900 ?
C16 H161 0.9900 ?
C16 H162 0.9900 ?
C17 H17 1.0000 ?
C21 C22 1.371(2) ?
C21 C26 1.372(2) ?
C22 C23 1.368(2) ?
C23 C24 1.395(2) ?
C23 H23 0.9500 ?
C24 C25 1.380(3) ?
C24 H24 0.9500 ?
C25 C26 1.398(2) ?
C25 H25 0.9500 ?
C26 H26 0.9500 ?

loop_
_geom_torsion_atom_site_label_1
_geom_torsion_atom_site_label_2
_geom_torsion_atom_site_label_3
_geom_torsion_atom_site_label_4
_geom_torsion
C12 O12 C10 O17 -29.50(19)
C12 O12 C10 O21 -149.20(12)
C12 O12 C10 O22 95.01(15)
C17 O17 C10 O12 48.45(18)
C17 O17 C10 O21 168.94(11)
C17 O17 C10 O22 -75.77(15)
C21 O21 C10 O12 -130.62(13)
C21 O21 C10 O17 104.97(13)
C21 O21 C10 O22 -12.80(15)
C22 O22 C10 O12 130.32(13)
C22 O22 C10 O17 -102.52(14)
C22 O22 C10 O21 13.21(15)
C10 O12 C12 C11 -34.36(18)
C10 O12 C12 C13 78.75(16)
C17 C11 C12 O12 72.75(14)
C16 C11 C12 O12 178.71(12)
C17 C11 C12 C13 -45.31(15)
C16 C11 C12 C13 60.65(17)
O12 C12 C13 C14 -104.89(14)
C11 C12 C13 C14 11.96(17)
C12 C13 C14 C17 26.56(16)
C12 C13 C14 C15 -78.90(16)
C17 C14 C15 C16 -42.05(16)
C13 C14 C15 C16 63.58(17)
C12 C11 C16 C15 -75.92(17)
C17 C11 C16 C15 25.97(18)
C14 C15 C16 C11 9.50(18)
C10 O17 C17 C14 -107.09(15)
C10 O17 C17 C11 -1.20(18)
C13 C14 C17 O17 62.57(16)
C15 C14 C17 O17 174.35(12)
C13 C14 C17 C11 -54.55(15)
C15 C14 C17 C11 57.24(14)
C12 C11 C17 O17 -54.39(16)
C16 C11 C17 O17 -166.60(13)
C12 C11 C17 C14 61.39(14)
C16 C11 C17 C14 -50.83(15)
C10 O21 C21 C22 7.81(17)
C10 O21 C21 C26 -173.44(16)
C26 C21 C22 C23 0.2(3)
O21 C21 C22 C23 179.04(14)
C26 C21 C22 O22 -178.16(14)
O21 C21 C22 O22 0.67(17)
C10 O22 C22 C23 173.13(16)
C10 O22 C22 C21 -8.63(16)
C21 C22 C23 C24 0.0(2)
O22 C22 C23 C24 178.00(15)
C22 C23 C24 C25 -0.1(2)
C23 C24 C25 C26 0.1(3)
C22 C21 C26 C25 -0.2(2)
O21 C21 C26 C25 -178.81(15)
C24 C25 C26 C21 0.0(2)
